data_8103397
loop_
_publ_author_name
'Chang, F.M.'
'Jansen, M.'

_publ_section_title
;
 Crystal structure refinement of silver permanganate
;
_journal_name_full 'Zeitschrift fuer Kristallographie (149,1979-)'
_journal_page_first 295
_journal_page_last 298
_journal_volume 169
_journal_year 1984
_chemical_formula_sum 'Ag Mn O4'
_space_group_IT_number 14
_symmetry_space_group_name_Hall '-P 2yn'
_symmetry_space_group_name_H-M 'P 1 21/n 1'
_cell_angle_alpha 90
_cell_angle_beta 92.44
_cell_angle_gamma 90
_cell_formula_units_Z 4
_cell_length_a 5.623
_cell_length_b 8.349
_cell_length_c 7.14
_cell_volume 334.894
_citation_journal_id_ASTM ZEKRDZ
_cod_data_source_file silver1-2_419.cif
_cod_data_source_block Ag1Mn1O4
_cod_original_cell_volume 334.8936
_cod_original_sg_symbol_Hall '-P 2ybc (x-z,y,z)'
_cod_original_formula_sum 'Ag1 Mn1 O4'
_cod_database_code 8103397

loop_
_symmetry_equiv_pos_as_xyz
x,y,z
-x+1/2,y+1/2,-z+1/2
-x,-y,-z
x-1/2,-y-1/2,z-1/2

loop_
_atom_site_label
_atom_site_type_symbol
_atom_site_fract_x
_atom_site_fract_y
_atom_site_fract_z
_atom_site_occupancy
_atom_site_U_iso_or_equiv
Ag1 Ag+1 0.2495 0.0327 0.1648 1 0.0
O2 O-2 -0.0138 0.2239 0.7168 1 0.0
O3 O-2 0.4058 0.1185 0.8456 1 0.0
O1 O-2 0.3864 0.3504 0.5918 1 0.0
Mn1 Mn+7 0.2572 0.1869 0.6613 1 0.0
O4 O-2 0.2526 0.0564 0.4963 1 0.0
